data_1101036
loop_
_publ_author_name
'Il'inets, A. M.'
'Nevskii, N. N.'
'Ilyukhin, V. V.'
'Bikbau, M. Y.'
'Belov, N. V.'

_publ_section_title
;
 The crystal structure of \a'-modification of dicalcium silicate
 Ca(Ca, Sr)SiO~4~
;
_journal_coden_ASTM DANKAS
_journal_name_full 'Doklady Akademii Nauk SSSR'
_journal_page_first 641
_journal_page_last 644
_journal_volume 267
_journal_year 1982
_chemical_formula_structural 'CA SR SI O4'
_chemical_formula_sum 'Ca O4 Si Sr'
_chemical_name_systematic 'CALCIUM STRONTIUM SILICATE'
_space_group_IT_number 33
_symmetry_cell_setting orthorhombic
_symmetry_Int_Tables_number 33
_symmetry_space_group_name_Hall 'P 2c -2n'
_symmetry_space_group_name_H-M 'P n a 21'
_cell_angle_alpha 90
_cell_angle_beta 90
_cell_angle_gamma 90
_cell_formula_units_Z 12
_cell_length_a 20.871(2)
_cell_length_b 9.496(1)
_cell_length_c 5.600(1)
_cell_volume 1109.9
_database_code_amcsd 0018223
_refine_ls_R_factor_all 0.07
_cod_duplicate_entry 1100022
_cod_database_code 1101036

loop_
_symmetry_equiv_pos_as_xyz
x,y,z
-x,-y,1/2+z
1/2-x,1/2+y,1/2+z
1/2+x,1/2-y,z

loop_
_atom_site_label
_atom_site_type_symbol
_atom_site_symmetry_multiplicity
_atom_site_Wyckoff_symbol
_atom_site_fract_x
_atom_site_fract_y
_atom_site_fract_z
_atom_site_occupancy
_atom_site_attached_hydrogens
_atom_site_calc_flag
Sr1 Sr2+ 4 a 0.279(1) 0.421(2) 0.740(3) 1. 0 d
Sr2 Sr2+ 4 a 0.445(1) 0.078(2) 0.766(3) 1. 0 d
Sr3 Sr2+ 4 a 0.111(1) 0.078(2) 0.752(3) 1. 0 d
Ca1 Ca2+ 4 a 0.001(1) 0.200(2) 0.267(3) 1. 0 d
Ca2 Ca2+ 4 a 0.335(1) 0.200(2) 0.237(3) 1. 0 d
Ca3 Ca2+ 4 a 0.168(1) 0.299(2) 0.246(3) 1. 0 d
Si1 Si4+ 4 a 0.259(2) 0.083(5) 0.740(7) 1. 0 d
Si2 Si4+ 4 a 0.427(2) 0.416(5) 0.749(7) 1. 0 d
Si3 Si4+ 4 a 0.092(2) 0.416(5) 0.760(7) 1. 0 d
O1 O2- 4 a 0.111(2) 0.065(5) 0.318(7) 1. 0 d
O2 O2- 4 a 0.445(2) 0.067(5) 0.322(7) 1. 0 d
O3 O2- 4 a 0.249(2) 0.194(5) 0.531(7) 1. 0 d
O4 O2- 4 a 0.065(2) 0.328(5) 0.987(7) 1. 0 d
O5 O2- 4 a 0.227(2) 0.156(5) 0.981(7) 1. 0 d
O6 O2- 4 a 0.083(2) 0.309(5) 0.542(7) 1. 0 d
O7 O2- 4 a 0.281(2) 0.436(5) 0.3 1. 0 d
O8 O2- 4 a 0.333(2) 0.061(5) 0.820(7) 1. 0 d
O9 O2- 4 a 0.166(2) 0.431(5) 0.813(7) 1. 0 d
O10 O2- 4 a 0.403(2) 0.328(5) 0.978(7) 1. 0 d
O11 O2- 4 a 0.002(2) 0.056(5) 0.753(7) 1. 0 d
O12 O2- 4 a 0.403(2) 0.341(5) 0.500(7) 1. 0 d

loop_
_atom_type_symbol
_atom_type_oxidation_number
Sr2+ 2.000
Ca2+ 2.000
Si4+ 4.000
O2- -2.000

loop_
_cod_related_entry_id
_cod_related_entry_database
_cod_related_entry_code
1 AMCSD 0018223
